data_4514004
loop_
_publ_author_name
'Zhao, Bei'
'Li, Na'
'Wang, Xi'
'Chang, Ze'
'Bu, Xian-He'

_publ_section_title
;
 Host-Guest Engineering of Coordination Polymers for Highly Tunable
 Luminophores Based on Charge Transfer Emissions.
;
_journal_name_full 'ACS applied materials &amp; interfaces'
_journal_paper_doi 10.1021/acsami.6b14554
_journal_year 2017
_chemical_formula_sum 'C46 H20 Cd N12 O8'
_chemical_formula_weight 981.14
_space_group_crystal_system monoclinic
_space_group_IT_number 15
_space_group_name_Hall '-C 2yc'
_space_group_name_H-M_alt 'C 1 2/c 1'
_symmetry_space_group_name_Hall '-C 2yc'
_symmetry_space_group_name_H-M 'C 1 2/c 1'
_atom_sites_solution_hydrogens geom
_audit_creation_method SHELXL-2014/7
_cell_angle_alpha 90
_cell_angle_beta 110.0160(10)
_cell_angle_gamma 90
_cell_formula_units_Z 4
_cell_length_a 28.5887(14)
_cell_length_b 11.0540(5)
_cell_length_c 13.9384(7)
_cell_measurement_reflns_used 4633
_cell_measurement_temperature 296(2)
_cell_measurement_theta_max 28.30
_cell_measurement_theta_min 2.36
_cell_volume 4138.7(3)
_computing_structure_refinement 'SHELXL-2014/7 (Sheldrick, 2014)'
_diffrn_ambient_temperature 296(2)
_diffrn_measured_fraction_theta_full 0.999
_diffrn_measured_fraction_theta_max 0.999
_diffrn_measurement_device_type 'CCD area detector'
_diffrn_measurement_method 'phi and omega scans'
_diffrn_radiation_type MoK\a
_diffrn_radiation_wavelength 0.71073
_diffrn_reflns_av_R_equivalents 0.0372
_diffrn_reflns_av_unetI/netI 0.0416
_diffrn_reflns_Laue_measured_fraction_full 0.999
_diffrn_reflns_Laue_measured_fraction_max 0.999
_diffrn_reflns_limit_h_max 37
_diffrn_reflns_limit_h_min -38
_diffrn_reflns_limit_k_max 11
_diffrn_reflns_limit_k_min -14
_diffrn_reflns_limit_l_max 18
_diffrn_reflns_limit_l_min -17
_diffrn_reflns_number 15225
_diffrn_reflns_point_group_measured_fraction_full 0.999
_diffrn_reflns_point_group_measured_fraction_max 0.999
_diffrn_reflns_theta_full 25.242
_diffrn_reflns_theta_max 28.340
_diffrn_reflns_theta_min 1.516
_exptl_absorpt_coefficient_mu 0.601
_exptl_absorpt_correction_type none
_exptl_crystal_colour colorless
_exptl_crystal_density_diffrn 1.575
_exptl_crystal_description slice
_exptl_crystal_F_000 1968
_exptl_crystal_size_max 0.26
_exptl_crystal_size_mid 0.24
_exptl_crystal_size_min 0.16
_refine_diff_density_max 0.882
_refine_diff_density_min -1.562
_refine_diff_density_rms 0.125
_refine_ls_extinction_method none
_refine_ls_goodness_of_fit_ref 1.312
_refine_ls_hydrogen_treatment constr
_refine_ls_matrix_type full
_refine_ls_number_parameters 342
_refine_ls_number_reflns 5158
_refine_ls_number_restraints 0
_refine_ls_restrained_S_all 1.312
_refine_ls_R_factor_all 0.0600
_refine_ls_R_factor_gt 0.0536
_refine_ls_shift/su_max 0.000
_refine_ls_shift/su_mean 0.000
_refine_ls_structure_factor_coef Fsqd
_refine_ls_weighting_details 'w=1/[\s^2^(Fo^2^)+(0.0064P)^2^+47.0791P] where P=(Fo^2^+2Fc^2^)/3'
_refine_ls_weighting_scheme calc
_refine_ls_wR_factor_gt 0.1321
_refine_ls_wR_factor_ref 0.1343
_reflns_Friedel_coverage 0.000
_reflns_number_gt 4519
_reflns_number_total 5158
_reflns_threshold_expression 'I > 2\s(I)'
_cod_data_source_file am6b14554_si_003.cif
_cod_data_source_block 1
_cod_database_code 4514004
_shelx_shelxl_version_number 2014/7
_shelx_space_group_comment
;
The symmetry employed for this shelxl refinement is uniquely defined
by the following loop, which should always be used as a source of
symmetry information in preference to the above space-group names.
They are only intended as comments.
;

loop_
_space_group_symop_operation_xyz
'x, y, z'
'-x, y, -z+1/2'
'x+1/2, y+1/2, z'
'-x+1/2, y+1/2, -z+1/2'
'-x, -y, -z'
'x, -y, z-1/2'
'-x+1/2, -y+1/2, -z'
'x+1/2, -y+1/2, z-1/2'

loop_
_atom_site_label
_atom_site_type_symbol
_atom_site_fract_x
_atom_site_fract_y
_atom_site_fract_z
_atom_site_U_iso_or_equiv
_atom_site_adp_type
_atom_site_occupancy
_atom_site_site_symmetry_order
_atom_site_calc_flag
_atom_site_refinement_flags_posn
_atom_site_refinement_flags_adp
_atom_site_refinement_flags_occupancy
N8 N 0.17539(15) 1.0573(4) 0.1870(3) 0.0203(9) Uani 0.5 1 d . . P
N8' N 0.17379(15) 0.9358(4) 0.1961(3) 0.0207(9) Uani 0.5 1 d . . P
C16 C 0.17379(15) 0.9358(4) 0.1961(3) 0.0207(9) Uani 0.5 1 d . . P
C16' C 0.17539(15) 1.0573(4) 0.1870(3) 0.0203(9) Uani 0.5 1 d . . P
C22 C -0.00171(14) 0.6931(4) 0.0009(3) 0.0131(7) Uani 0.5 1 d . . P
N9 N -0.00171(14) 0.6931(4) 0.0009(3) 0.0131(7) Uani 0.5 1 d . . P
C1 C 0.18241(15) 0.5268(4) 0.5128(3) 0.0143(8) Uani 1 1 d . . .
C2 C 0.16349(15) 0.3996(4) 0.4794(4) 0.0164(9) Uani 1 1 d . . .
H2A H 0.1457 0.3690 0.5224 0.020 Uiso 1 1 calc R U .
H2B H 0.1408 0.4008 0.4094 0.020 Uiso 1 1 calc R U .
C3 C 0.20738(14) 0.3189(3) 0.4881(3) 0.0110(7) Uani 1 1 d . . .
C4 C 0.22186(16) 0.2947(4) 0.4046(3) 0.0139(8) Uani 1 1 d . . .
H4 H 0.2032 0.3245 0.3405 0.017 Uiso 1 1 calc R U .
C5 C 0.23580(16) 0.2738(4) 0.5834(3) 0.0145(8) Uani 1 1 d . . .
H5 H 0.2263 0.2897 0.6396 0.017 Uiso 1 1 calc R U .
C6 C 0.13158(15) 0.8042(4) 0.3948(3) 0.0151(8) Uani 1 1 d . . .
H6 H 0.1312 0.7201 0.3950 0.018 Uiso 1 1 calc R U .
C7 C 0.08705(15) 0.8648(4) 0.3484(3) 0.0129(8) Uani 1 1 d . . .
H7 H 0.0576 0.8222 0.3187 0.016 Uiso 1 1 calc R U .
C8 C 0.08747(15) 0.9903(4) 0.3471(3) 0.0113(8) Uani 1 1 d . . .
C9 C 0.13228(14) 1.0501(4) 0.3949(3) 0.0120(8) Uani 1 1 d . . .
H9 H 0.1336 1.1342 0.3967 0.014 Uiso 1 1 calc R U .
C10 C 0.17530(16) 0.9815(4) 0.4399(3) 0.0146(8) Uani 1 1 d . . .
H10 H 0.2053 1.0216 0.4714 0.017 Uiso 1 1 calc R U .
C11 C 0.04108(14) 1.0586(4) 0.2960(3) 0.0093(7) Uani 1 1 d . . .
C12 C 0.03957(15) 1.5594(4) 0.2484(3) 0.0137(8) Uani 1 1 d . . .
H12 H 0.0673 1.6017 0.2463 0.016 Uiso 1 1 calc R U .
C13 C 0.04165(14) 1.4342(4) 0.2496(3) 0.0109(7) Uani 1 1 d . . .
H13 H 0.0704 1.3941 0.2503 0.013 Uiso 1 1 calc R U .
C14 C 0.0000 1.3695(5) 0.2500 0.0094(10) Uani 1 2 d S T P
C15 C 0.0000 1.2356(5) 0.2500 0.0107(10) Uani 1 2 d S T P
C17 C 0.13029(16) 0.8744(4) 0.1539(3) 0.0170(9) Uani 1 1 d . . .
C18 C 0.08625(15) 0.9362(4) 0.1016(3) 0.0139(8) Uani 1 1 d . . .
C19 C 0.08740(16) 1.0613(4) 0.0953(3) 0.0144(8) Uani 1 1 d . . .
C20 C 0.13300(16) 1.1204(4) 0.1388(3) 0.0159(8) Uani 1 1 d . . .
C21 C 0.0409(3) 0.8689(7) 0.0499(6) 0.0125(16) Uani 0.5 1 d . . P
C23 C -0.0424(3) 0.8699(8) -0.0430(6) 0.0130(16) Uani 0.5 1 d . . P
C24 C -0.0003(3) 0.5577(8) 0.0008(6) 0.0104(15) Uani 0.5 1 d . . P
C25 C 0.04341(15) 0.5027(4) 0.0109(3) 0.0145(8) Uani 1 1 d . . .
C26 C 0.0396(3) 0.6328(8) 0.0083(7) 0.0186(18) Uani 0.5 1 d . . P
C27 C -0.0431(3) 0.6270(8) -0.0086(7) 0.0163(17) Uani 0.5 1 d . . P
Cd1 Cd 0.2500 0.7500 0.5000 0.00934(11) Uani 1 2 d S . P
N1 N 0.17504(12) 0.8606(3) 0.4393(3) 0.0118(7) Uani 1 1 d . . .
N2 N 0.04355(12) 1.1795(3) 0.2970(3) 0.0108(7) Uani 1 1 d . . .
N3 N 0.0000 0.9943(4) 0.2500 0.0105(9) Uani 1 2 d S T P
N4 N 0.0000 1.6232(5) 0.2500 0.0154(10) Uani 1 2 d S T P
N5 N -0.0008(3) 0.9333(7) 0.0041(6) 0.0177(16) Uani 0.5 1 d . . P
N6 N 0.0426(3) 0.7465(7) 0.0496(5) 0.0147(13) Uani 0.5 1 d . . P
N7 N -0.0445(2) 0.7470(7) -0.0443(5) 0.0148(13) Uani 0.5 1 d . . P
O1 O 0.17575(13) 0.5716(3) 0.5891(3) 0.0227(7) Uani 1 1 d . . .
O2 O 0.20514(10) 0.5778(3) 0.4600(2) 0.0130(6) Uani 1 1 d . . .
O1W O 0.25440(13) 0.7611(4) 0.3357(2) 0.0317(9) Uani 1 1 d . . .
O2W O 0.15238(14) 0.5681(4) 0.2382(3) 0.0343(9) Uani 1 1 d . . .

loop_
_atom_site_aniso_label
_atom_site_aniso_U_11
_atom_site_aniso_U_22
_atom_site_aniso_U_33
_atom_site_aniso_U_23
_atom_site_aniso_U_13
_atom_site_aniso_U_12
N8 0.0141(19) 0.028(2) 0.017(2) -0.0072(17) 0.0030(16) -0.0002(17)
N8' 0.0147(19) 0.028(2) 0.018(2) -0.0053(17) 0.0039(16) 0.0046(17)
C16 0.0147(19) 0.028(2) 0.018(2) -0.0053(17) 0.0039(16) 0.0046(17)
C16' 0.0141(19) 0.028(2) 0.017(2) -0.0072(17) 0.0030(16) -0.0002(17)
C22 0.0128(17) 0.0136(18) 0.0141(17) 0.0016(14) 0.0062(14) 0.0003(14)
N9 0.0128(17) 0.0136(18) 0.0141(17) 0.0016(14) 0.0062(14) 0.0003(14)
C1 0.0076(18) 0.0127(19) 0.022(2) 0.0021(16) 0.0048(16) 0.0031(15)
C2 0.0090(18) 0.0112(19) 0.028(2) 0.0000(17) 0.0054(17) -0.0010(15)
C3 0.0097(18) 0.0068(18) 0.0154(19) -0.0004(14) 0.0028(15) -0.0029(14)
C4 0.0153(19) 0.0111(18) 0.0124(19) 0.0029(15) 0.0010(16) -0.0008(15)
C5 0.018(2) 0.012(2) 0.0155(19) -0.0021(15) 0.0087(16) -0.0034(15)
C6 0.0127(19) 0.0112(19) 0.019(2) 0.0009(16) 0.0021(16) -0.0008(15)
C7 0.0100(18) 0.0109(19) 0.017(2) 0.0010(15) 0.0034(15) -0.0005(15)
C8 0.0103(18) 0.0100(18) 0.0114(18) -0.0006(14) 0.0011(15) 0.0016(14)
C9 0.0085(18) 0.0089(18) 0.018(2) 0.0005(15) 0.0040(15) 0.0013(14)
C10 0.0117(19) 0.0126(19) 0.018(2) 0.0000(16) 0.0035(16) 0.0010(15)
C11 0.0077(17) 0.0104(18) 0.0084(17) 0.0004(14) 0.0013(14) 0.0014(14)
C12 0.0125(19) 0.0116(19) 0.0144(19) -0.0022(15) 0.0014(16) -0.0044(15)
C13 0.0091(17) 0.0115(19) 0.0102(18) 0.0012(15) 0.0007(14) 0.0002(14)
C14 0.010(2) 0.008(2) 0.008(2) 0.000 0.001(2) 0.000
C15 0.010(2) 0.008(3) 0.013(2) 0.000 0.003(2) 0.000
C17 0.016(2) 0.015(2) 0.017(2) -0.0006(16) 0.0014(17) 0.0037(16)
C18 0.0139(19) 0.0126(19) 0.0150(19) 0.0001(15) 0.0046(16) 0.0006(15)
C19 0.0149(19) 0.013(2) 0.0146(19) 0.0019(16) 0.0045(16) 0.0015(16)
C20 0.016(2) 0.016(2) 0.016(2) 0.0023(16) 0.0060(16) -0.0012(16)
C21 0.012(4) 0.010(4) 0.017(4) 0.004(3) 0.008(3) 0.004(3)
C23 0.016(4) 0.011(4) 0.016(4) -0.004(3) 0.010(3) -0.006(3)
C24 0.015(4) 0.012(4) 0.003(3) 0.002(3) 0.002(3) 0.001(3)
C25 0.0112(19) 0.014(2) 0.016(2) 0.0001(16) 0.0019(16) 0.0009(15)
C26 0.016(4) 0.016(4) 0.025(5) -0.003(4) 0.008(4) 0.001(3)
C27 0.017(4) 0.015(4) 0.019(4) 0.003(3) 0.009(3) -0.002(3)
Cd1 0.00717(18) 0.00852(18) 0.01139(19) 0.00090(16) 0.00197(13) 0.00147(15)
N1 0.0089(15) 0.0120(16) 0.0137(16) 0.0002(13) 0.0030(13) 0.0029(13)
N2 0.0077(15) 0.0080(16) 0.0151(16) -0.0010(13) 0.0020(13) 0.0008(12)
N3 0.005(2) 0.007(2) 0.019(2) 0.000 0.0025(18) 0.000
N4 0.019(3) 0.009(2) 0.017(3) 0.000 0.006(2) 0.000
N5 0.012(3) 0.009(4) 0.029(4) 0.004(3) 0.003(3) -0.001(3)
N6 0.016(3) 0.012(3) 0.016(3) 0.005(3) 0.005(3) -0.006(3)
N7 0.013(3) 0.014(3) 0.017(3) 0.003(3) 0.005(3) 0.003(3)
O1 0.0298(18) 0.0180(16) 0.0260(17) -0.0028(14) 0.0167(15) -0.0036(14)
O2 0.0120(13) 0.0096(14) 0.0170(14) 0.0016(11) 0.0042(12) 0.0001(11)
O1W 0.0334(19) 0.050(2) 0.0153(15) -0.0102(17) 0.0122(14) -0.0205(19)
O2W 0.0259(19) 0.046(2) 0.029(2) -0.0083(18) 0.0075(16) 0.0094(17)

loop_
_atom_type_symbol
_atom_type_description
_atom_type_scat_dispersion_real
_atom_type_scat_dispersion_imag
_atom_type_scat_source
C C 0.0033 0.0016 'International Tables Vol C Tables 4.2.6.8 and 6.1.1.4'
H H 0.0000 0.0000 'International Tables Vol C Tables 4.2.6.8 and 6.1.1.4'
N N 0.0061 0.0033 'International Tables Vol C Tables 4.2.6.8 and 6.1.1.4'
O O 0.0106 0.0060 'International Tables Vol C Tables 4.2.6.8 and 6.1.1.4'
Cd Cd -0.8075 1.2024 'International Tables Vol C Tables 4.2.6.8 and 6.1.1.4'

loop_
_geom_angle_atom_site_label_1
_geom_angle_atom_site_label_2
_geom_angle_atom_site_label_3
_geom_angle
_geom_angle_site_symmetry_1
_geom_angle_site_symmetry_3
N7 C22 C26 157.3(6) . .
N7 C22 N6 127.1(6) . .
C26 C22 N6 61.6(5) . .
N7 C22 C27 63.9(5) . .
C26 C22 C27 117.4(6) . .
N6 C22 C27 157.0(6) . .
N7 C22 C24 118.4(5) . .
C26 C22 C24 58.4(5) . .
N6 C22 C24 114.6(5) . .
C27 C22 C24 59.0(5) . .
O1 C1 O2 125.2(4) . .
O1 C1 C2 119.1(4) . .
O2 C1 C2 115.7(4) . .
C3 C2 C1 108.8(3) . .
C4 C3 C5 119.1(4) . .
C4 C3 C2 121.6(4) . .
C5 C3 C2 119.1(4) . .
C5 C4 C3 120.1(4) 7_556 .
C4 C5 C3 120.8(4) 7_556 .
N1 C6 C7 123.4(4) . .
C6 C7 C8 118.6(4) . .
C7 C8 C9 118.6(4) . .
C7 C8 C11 120.4(4) . .
C9 C8 C11 121.0(4) . .
C8 C9 C10 118.8(4) . .
N1 C10 C9 122.5(4) . .
N3 C11 N2 124.9(4) . .
N3 C11 C8 117.1(4) . .
N2 C11 C8 118.0(3) . .
N4 C12 C13 123.9(4) . .
C12 C13 C14 118.8(4) . .
C13 C14 C13 118.1(5) 2 .
C13 C14 C15 121.0(3) 2 .
C13 C14 C15 121.0(3) . .
N2 C15 N2 125.0(5) . 2
N2 C15 C14 117.5(3) . .
N2 C15 C14 117.5(3) 2 .
C19 C18 C17 118.9(4) . .
C19 C18 C21 121.0(5) . .
C17 C18 C21 119.9(5) . .
C18 C19 C20 118.6(4) . .
C18 C19 C23 121.1(5) . 5_575
C20 C19 C23 120.3(5) . 5_575
N8 C20 C19 121.0(4) . .
N5 C21 N6 123.7(8) . .
N5 C21 C18 117.3(7) . .
N6 C21 C18 119.0(7) . .
N5 C23 N7 123.8(8) . .
N5 C23 C19 117.0(7) . 5_575
N7 C23 C19 119.2(7) . 5_575
C24 C24 C25 62.4(7) 5_565 .
C24 C24 C25 61.5(7) 5_565 5_565
C25 C24 C25 123.9(6) . 5_565
C24 C24 C22 179.0(12) 5_565 .
C25 C24 C22 118.3(6) . .
C25 C24 C22 117.8(6) 5_565 .
C24 C25 C24 56.1(6) . 5_565
C24 C25 C27 116.6(6) . 5_565
C24 C25 C27 60.5(5) 5_565 5_565
C24 C25 C26 59.4(5) . .
C24 C25 C26 115.4(6) 5_565 .
C27 C25 C26 175.5(6) 5_565 .
C22 C26 C25 123.9(7) . .
C22 C27 C25 122.6(7) . 5_565
O2 Cd1 O2 180.00(13) 7_566 .
O2 Cd1 O1W 88.93(12) 7_566 .
O2 Cd1 O1W 91.07(12) . .
O2 Cd1 O1W 91.07(12) 7_566 7_566
O2 Cd1 O1W 88.93(12) . 7_566
O1W Cd1 O1W 180.0 . 7_566
O2 Cd1 N1 88.77(11) 7_566 7_566
O2 Cd1 N1 91.23(11) . 7_566
O1W Cd1 N1 91.80(13) . 7_566
O1W Cd1 N1 88.20(13) 7_566 7_566
O2 Cd1 N1 91.23(11) 7_566 .
O2 Cd1 N1 88.77(11) . .
O1W Cd1 N1 88.20(13) . .
O1W Cd1 N1 91.80(13) 7_566 .
N1 Cd1 N1 180.00(11) 7_566 .
C10 N1 C6 118.1(4) . .
C10 N1 Cd1 120.9(3) . .
C6 N1 Cd1 120.7(3) . .
C11 N2 C15 114.8(4) . .
C11 N3 C11 115.6(5) 2 .
C12 N4 C12 116.5(5) 2 .
C23 N5 C21 116.6(7) . .
C23 N5 N5 121.9(9) . 5_575
C21 N5 N5 121.1(9) . 5_575
C22 N6 C21 114.1(7) . .
C22 N7 C23 114.7(7) . .
C1 O2 Cd1 126.4(3) . .

loop_
_geom_bond_atom_site_label_1
_geom_bond_atom_site_label_2
_geom_bond_distance
_geom_bond_site_symmetry_2
N8 C20 1.360(6) .
C22 N7 1.312(8) .
C22 C26 1.330(9) .
C22 N6 1.351(8) .
C22 C27 1.357(9) .
C22 C24 1.497(9) .
C1 O1 1.246(5) .
C1 O2 1.268(5) .
C1 C2 1.521(6) .
C2 C3 1.510(6) .
C3 C4 1.389(6) .
C3 C5 1.390(6) .
C4 C5 1.389(6) 7_556
C5 C4 1.389(6) 7_556
C6 N1 1.337(5) .
C6 C7 1.387(6) .
C7 C8 1.388(6) .
C8 C9 1.392(5) .
C8 C11 1.480(5) .
C9 C10 1.397(6) .
C10 N1 1.337(5) .
C11 N3 1.334(5) .
C11 N2 1.338(5) .
C12 N4 1.339(5) .
C12 C13 1.385(6) .
C13 C14 1.390(5) .
C14 C13 1.390(5) 2
C14 C15 1.480(8) .
C15 N2 1.344(4) .
C15 N2 1.344(4) 2
C17 C18 1.398(6) .
C18 C19 1.386(6) .
C18 C21 1.455(9) .
C19 C20 1.398(6) .
C19 C23 1.458(10) 5_575
C21 N5 1.347(11) .
C21 N6 1.354(11) .
C23 N5 1.342(11) .
C23 N7 1.360(11) .
C23 C19 1.457(10) 5_575
C24 C24 1.277(17) 5_565
C24 C25 1.352(9) .
C24 C25 1.363(9) 5_565
C25 C24 1.363(9) 5_565
C25 C27 1.435(10) 5_565
C25 C26 1.442(10) .
C27 C25 1.435(10) 5_565
Cd1 O2 2.256(3) 7_566
Cd1 O2 2.256(3) .
Cd1 O1W 2.340(3) .
Cd1 O1W 2.340(3) 7_566
Cd1 N1 2.358(3) 7_566
Cd1 N1 2.358(3) .
N3 C11 1.334(5) 2
N4 C12 1.339(5) 2
N5 N5 1.481(14) 5_575
